data_2229987
loop_
_publ_author_name
'Zhong, Zhi-Guo'
'Song, Jin-Fan'
'Li, Jing'
'Meng, Zhao-Hui'

_publ_section_title
;
 Tetraaqua(nitrato-\k^2^<i>O</i>,<i>O</i>')bis(pyridinium-4-carboxylate-\k<i>O</i>)europium(III)
 dinitrate
;
_journal_coeditor_code GK2366
_journal_issue 5
_journal_name_full 'Acta Crystallographica Section E'
_journal_page_first m637
_journal_paper_doi 10.1107/S1600536811014772
_journal_volume 67
_journal_year 2011
_chemical_formula_iupac '[Eu (N O3) (C6 H5 N O2)2 (H2 O)4] (N O3)2'
_chemical_formula_moiety 'C12 H18 Eu N3 O11 2+, 2(N O3 -)'
_chemical_formula_sum 'C12 H18 Eu N5 O17'
_chemical_formula_weight 656.27
_chemical_name_systematic
;
Tetraaqua(nitrato-\k^2^<i>O</i>,<i>O</i>')bis(pyridinium-4-carboxylate-
\k<i>O</i>)europium(III) dinitrate
;
_space_group_IT_number 15
_symmetry_cell_setting monoclinic
_symmetry_space_group_name_Hall '-C 2yc'
_symmetry_space_group_name_H-M 'C 1 2/c 1'
_atom_sites_solution_hydrogens geom
_atom_sites_solution_primary direct
_atom_sites_solution_secondary difmap
_audit_creation_method SHELXL97
_cell_angle_alpha 90.00
_cell_angle_beta 118.728(4)
_cell_angle_gamma 90.00
_cell_formula_units_Z 4
_cell_length_a 14.612(4)
_cell_length_b 12.498(4)
_cell_length_c 13.342(4)
_cell_measurement_reflns_used 5781
_cell_measurement_temperature 293(2)
_cell_measurement_theta_max 28.33
_cell_measurement_theta_min 2.28
_cell_volume 2136.6(11)
_computing_cell_refinement 'SAINT (Bruker, 1997)'
_computing_data_collection 'SMART (Bruker, 1997)'
_computing_data_reduction 'SAINT (Bruker, 1997)'
_computing_molecular_graphics 'SHELXTL (Sheldrick, 2008)'
_computing_publication_material 'SHELXTL (Sheldrick, 2008)'
_computing_structure_refinement 'SHELXL97 (Sheldrick, 2008)'
_computing_structure_solution 'SHELXS97 (Sheldrick, 2008)'
_diffrn_ambient_temperature 293(2)
_diffrn_measured_fraction_theta_full 0.997
_diffrn_measured_fraction_theta_max 0.997
_diffrn_measurement_device_type 'Bruker APEXII CCD'
_diffrn_measurement_method '\f and \w'
_diffrn_radiation_monochromator graphite
_diffrn_radiation_source 'fine-focus sealed tube'
_diffrn_radiation_type MoK\a
_diffrn_radiation_wavelength 0.71073
_diffrn_reflns_av_R_equivalents 0.0173
_diffrn_reflns_av_sigmaI/netI 0.0179
_diffrn_reflns_limit_h_max 17
_diffrn_reflns_limit_h_min -13
_diffrn_reflns_limit_k_max 12
_diffrn_reflns_limit_k_min -14
_diffrn_reflns_limit_l_max 15
_diffrn_reflns_limit_l_min -15
_diffrn_reflns_number 5224
_diffrn_reflns_theta_full 24.99
_diffrn_reflns_theta_max 24.99
_diffrn_reflns_theta_min 2.28
_exptl_absorpt_coefficient_mu 3.033
_exptl_absorpt_correction_T_max 0.484
_exptl_absorpt_correction_T_min 0.417
_exptl_absorpt_correction_type multi-scan
_exptl_absorpt_process_details 'SADABS (Bruker, 1997)'
_exptl_crystal_colour colourless
_exptl_crystal_density_diffrn 2.040
_exptl_crystal_density_method 'not measured'
_exptl_crystal_description block
_exptl_crystal_F_000 1296
_exptl_crystal_size_max 0.35
_exptl_crystal_size_mid 0.32
_exptl_crystal_size_min 0.28
_refine_diff_density_max 0.579
_refine_diff_density_min -0.617
_refine_ls_extinction_method none
_refine_ls_goodness_of_fit_ref 1.018
_refine_ls_hydrogen_treatment mixed
_refine_ls_matrix_type full
_refine_ls_number_parameters 180
_refine_ls_number_reflns 1881
_refine_ls_number_restraints 8
_refine_ls_restrained_S_all 1.019
_refine_ls_R_factor_all 0.0149
_refine_ls_R_factor_gt 0.0146
_refine_ls_shift/su_max 0.001
_refine_ls_shift/su_mean 0.000
_refine_ls_structure_factor_coef Fsqd
_refine_ls_weighting_details 'calc w = 1/[\s^2^(Fo^2^)+(0.0211P)^2^+2.5852P] where P=(Fo^2^+2Fc^2^)/3'
_refine_ls_weighting_scheme calc
_refine_ls_wR_factor_gt 0.0376
_refine_ls_wR_factor_ref 0.0378
_reflns_number_gt 1847
_reflns_number_total 1881
_reflns_threshold_expression I>2\s(I)
_cod_data_source_file gk2366.cif
_cod_data_source_block I
_cod_original_sg_symbol_H-M 'C 2/c'
_cod_database_code 2229987
_cod_database_fobs_code 2229987

loop_
_symmetry_equiv_pos_as_xyz
'x, y, z'
'-x, y, -z+1/2'
'x+1/2, y+1/2, z'
'-x+1/2, y+1/2, -z+1/2'
'-x, -y, -z'
'x, -y, z-1/2'
'-x+1/2, -y+1/2, -z'
'x+1/2, -y+1/2, z-1/2'

loop_
_atom_site_type_symbol
_atom_site_label
_atom_site_fract_x
_atom_site_fract_y
_atom_site_fract_z
_atom_site_U_iso_or_equiv
_atom_site_adp_type
_atom_site_calc_flag
_atom_site_refinement_flags
_atom_site_occupancy
_atom_site_symmetry_multiplicity
_atom_site_disorder_assembly
_atom_site_disorder_group
Eu Eu1 0.0000 0.184699(10) 0.2500 0.02398(6) Uani d SD 1 2 . .
O O1 0.27428(13) 0.30594(12) 0.37370(16) 0.0421(4) Uani d . 1 1 . .
O O1W -0.17399(12) 0.12138(14) 0.15960(17) 0.0453(4) Uani d D 1 1 . .
H H1WB -0.199(2) 0.0622(15) 0.144(2) 0.044(8) Uiso d D 1 1 . .
H H1WA -0.2202(13) 0.1684(17) 0.134(3) 0.063(10) Uiso d D 1 1 . .
O O2 0.10558(12) 0.33068(12) 0.25718(14) 0.0350(4) Uani d . 1 1 . .
O O2W -0.04309(13) 0.22924(14) 0.05884(14) 0.0390(4) Uani d D 1 1 . .
H H2WB -0.0982(17) 0.213(2) 0.002(2) 0.051(8) Uiso d D 1 1 . .
H H2WA -0.021(2) 0.2840(19) 0.045(3) 0.061(10) Uiso d D 1 1 . .
O O3 0.00037(14) 0.00420(15) 0.33097(17) 0.0495(4) Uani d . 1 1 . .
O O4 0.0000 -0.1458(2) 0.2500 0.1018(15) Uani d SU 1 2 . .
O O5 0.08162(14) 0.35758(14) -0.01819(16) 0.0462(4) Uani d . 1 1 . .
O O6 0.11039(14) 0.52783(13) -0.00657(16) 0.0471(4) Uani d . 1 1 . .
O O7 0.23063(12) 0.42067(12) 0.10876(14) 0.0386(4) Uani d . 1 1 . .
N N1 0.23834(19) 0.69898(16) 0.3531(2) 0.0390(5) Uani d . 1 1 . .
N N2 0.0000 -0.0487(2) 0.2500 0.0506(9) Uani d SU 1 2 . .
N N3 0.13887(14) 0.43631(14) 0.02637(16) 0.0312(4) Uani d . 1 1 . .
C C1 0.3165(2) 0.63532(19) 0.4224(2) 0.0403(5) Uani d . 1 1 . .
H H1 0.3784 0.6647 0.4788 0.048 Uiso calc R 1 1 . .
C C2 0.30538(18) 0.52613(18) 0.4104(2) 0.0353(5) Uani d . 1 1 . .
H H2 0.3604 0.4813 0.4567 0.042 Uiso calc R 1 1 . .
C C3 0.21208(16) 0.48366(16) 0.32907(17) 0.0262(4) Uani d . 1 1 . .
C C4 0.13218(17) 0.55193(17) 0.25749(19) 0.0317(5) Uani d . 1 1 . .
H H4 0.0691 0.5246 0.2012 0.038 Uiso calc R 1 1 . .
C C5 0.1479(2) 0.65997(19) 0.2713(2) 0.0387(5) Uani d . 1 1 . .
H H5 0.0954 0.7066 0.2235 0.046 Uiso calc R 1 1 . .
C C6 0.19639(16) 0.36402(16) 0.31971(17) 0.0270(4) Uani d . 1 1 . .
H H6 0.248(2) 0.773(3) 0.367(2) 0.050(8) Uiso d . 1 1 . .

loop_
_atom_site_aniso_label
_atom_site_aniso_U_11
_atom_site_aniso_U_22
_atom_site_aniso_U_33
_atom_site_aniso_U_12
_atom_site_aniso_U_13
_atom_site_aniso_U_23
Eu1 0.01991(9) 0.01759(9) 0.02573(9) 0.000 0.00400(6) 0.000
O1 0.0282(8) 0.0270(8) 0.0463(10) 0.0018(6) -0.0019(8) 0.0010(7)
O1W 0.0250(8) 0.0221(9) 0.0734(13) -0.0035(7) 0.0112(8) -0.0035(8)
O2 0.0258(8) 0.0258(8) 0.0379(9) -0.0057(6) 0.0028(7) 0.0032(6)
O2W 0.0332(9) 0.0382(10) 0.0296(8) -0.0127(8) 0.0023(7) 0.0047(7)
O3 0.0463(10) 0.0388(10) 0.0516(11) -0.0004(8) 0.0140(9) 0.0148(8)
O4 0.088(3) 0.0177(14) 0.202(5) 0.000 0.071(3) 0.000
O5 0.0419(10) 0.0339(9) 0.0486(10) -0.0067(8) 0.0104(8) -0.0042(8)
O6 0.0487(10) 0.0281(9) 0.0581(11) 0.0106(8) 0.0207(9) 0.0114(8)
O7 0.0331(8) 0.0291(8) 0.0428(9) 0.0014(6) 0.0098(7) 0.0034(7)
N1 0.0544(13) 0.0233(10) 0.0466(12) -0.0076(9) 0.0302(11) -0.0047(8)
N2 0.0305(15) 0.0215(14) 0.083(3) 0.000 0.0135(16) 0.000
N3 0.0333(10) 0.0281(10) 0.0337(10) 0.0021(8) 0.0172(8) 0.0016(8)
C1 0.0452(14) 0.0326(13) 0.0373(13) -0.0140(11) 0.0151(11) -0.0061(10)
C2 0.0327(11) 0.0286(12) 0.0336(12) -0.0056(9) 0.0070(10) 0.0001(9)
C3 0.0277(10) 0.0254(10) 0.0253(10) -0.0023(8) 0.0127(9) -0.0003(8)
C4 0.0275(10) 0.0288(11) 0.0359(12) 0.0009(9) 0.0127(9) 0.0017(9)
C5 0.0438(14) 0.0271(11) 0.0479(14) 0.0064(10) 0.0242(12) 0.0051(10)
C6 0.0255(10) 0.0237(11) 0.0239(10) -0.0034(8) 0.0056(8) -0.0015(8)

loop_
_atom_type_symbol
_atom_type_description
_atom_type_scat_dispersion_real
_atom_type_scat_dispersion_imag
_atom_type_scat_source
C C 0.0033 0.0016 'International Tables Vol C Tables 4.2.6.8 and 6.1.1.4'
H H 0.0000 0.0000 'International Tables Vol C Tables 4.2.6.8 and 6.1.1.4'
Eu Eu -0.1578 3.6682 'International Tables Vol C Tables 4.2.6.8 and 6.1.1.4'
N N 0.0061 0.0033 'International Tables Vol C Tables 4.2.6.8 and 6.1.1.4'
O O 0.0106 0.0060 'International Tables Vol C Tables 4.2.6.8 and 6.1.1.4'

loop_
_geom_angle_atom_site_label_1
_geom_angle_atom_site_label_2
_geom_angle_atom_site_label_3
_geom_angle_site_symmetry_1
_geom_angle_site_symmetry_3
_geom_angle
_geom_angle_publ_flag
O2 Eu1 O2 . 2 78.82(8) ?
O2 Eu1 O1W . . 143.15(6) ?
O2 Eu1 O1W 2 . 73.54(6) ?
O2 Eu1 O1W . 2 73.54(6) ?
O2 Eu1 O1W 2 2 143.15(6) ?
O1W Eu1 O1W . 2 140.91(8) ?
O2 Eu1 O2W . 2 86.83(6) ?
O2 Eu1 O2W 2 2 72.18(6) ?
O1W Eu1 O2W . 2 106.89(7) ?
O1W Eu1 O2W 2 2 82.30(7) ?
O2 Eu1 O2W . . 72.18(6) ?
O2 Eu1 O2W 2 . 86.83(6) ?
O1W Eu1 O2W . . 82.30(7) ?
O1W Eu1 O2W 2 . 106.89(7) ?
O2W Eu1 O2W 2 . 152.96(9) ?
O2 Eu1 O3 . 2 125.48(7) ?
O2 Eu1 O3 2 2 144.49(6) ?
O1W Eu1 O3 . 2 72.50(6) ?
O1W Eu1 O3 2 2 72.37(6) ?
O2W Eu1 O3 2 2 128.20(6) ?
O2W Eu1 O3 . 2 78.67(7) ?
O2 Eu1 O3 . . 144.49(6) ?
O2 Eu1 O3 2 . 125.48(7) ?
O1W Eu1 O3 . . 72.37(6) ?
O1W Eu1 O3 2 . 72.50(6) ?
O2W Eu1 O3 2 . 78.67(7) ?
O2W Eu1 O3 . . 128.20(6) ?
O3 Eu1 O3 2 . 51.07(10) ?
O2 Eu1 N2 . . 140.59(4) ?
O2 Eu1 N2 2 . 140.59(4) ?
O1W Eu1 N2 . . 70.46(4) ?
O1W Eu1 N2 2 . 70.46(4) ?
O2W Eu1 N2 2 . 103.52(4) ?
O2W Eu1 N2 . . 103.52(4) ?
O3 Eu1 N2 2 . 25.54(5) ?
O3 Eu1 N2 . . 25.54(5) ?
Eu1 O1W H1WB . . 133(2) ?
Eu1 O1W H1WA . . 115.7(15) ?
H1WB O1W H1WA . . 111(2) ?
C6 O2 Eu1 . . 138.33(14) ?
Eu1 O2W H2WB . . 125(2) ?
Eu1 O2W H2WA . . 121(2) ?
H2WB O2W H2WA . . 109(3) ?
N2 O3 Eu1 . . 95.99(15) ?
C1 N1 C5 . . 122.0(2) ?
C1 N1 H6 . . 116.8(18) ?
C5 N1 H6 . . 121.2(18) ?
O4 N2 O3 . . 121.53(14) ?
O4 N2 O3 . 2 121.53(14) ?
O3 N2 O3 . 2 116.9(3) ?
O4 N2 Eu1 . . 180.0 ?
O3 N2 Eu1 . . 58.47(14) ?
O3 N2 Eu1 2 . 58.47(14) ?
O6 N3 O5 . . 122.3(2) ?
O6 N3 O7 . . 119.18(19) ?
O5 N3 O7 . . 118.56(18) ?
N1 C1 C2 . . 119.9(2) ?
N1 C1 H1 . . 120.1 ?
C2 C1 H1 . . 120.1 ?
C1 C2 C3 . . 119.4(2) ?
C1 C2 H2 . . 120.3 ?
C3 C2 H2 . . 120.3 ?
C2 C3 C4 . . 119.4(2) ?
C2 C3 C6 . . 120.06(19) ?
C4 C3 C6 . . 120.50(19) ?
C5 C4 C3 . . 118.8(2) ?
C5 C4 H4 . . 120.6 ?
C3 C4 H4 . . 120.6 ?
N1 C5 C4 . . 120.4(2) ?
N1 C5 H5 . . 119.8 ?
C4 C5 H5 . . 119.8 ?
O1 C6 O2 . . 124.92(19) ?
O1 C6 C3 . . 117.98(18) ?
O2 C6 C3 . . 117.09(18) ?

loop_
_geom_bond_atom_site_label_1
_geom_bond_atom_site_label_2
_geom_bond_site_symmetry_2
_geom_bond_distance
_geom_bond_publ_flag
Eu1 O2 . 2.3614(16) ?
Eu1 O2 2 2.3614(16) ?
Eu1 O1W . 2.3657(17) ?
Eu1 O1W 2 2.3657(17) ?
Eu1 O2W 2 2.3806(18) ?
Eu1 O2W . 2.3806(18) ?
Eu1 O3 2 2.5000(19) ?
Eu1 O3 . 2.5000(19) ?
Eu1 N2 . 2.917(3) ?
O1 C6 . 1.246(3) ?
O1W H1WB . 0.805(17) ?
O1W H1WA . 0.834(16) ?
O2 C6 . 1.251(3) ?
O2W H2WB . 0.826(17) ?
O2W H2WA . 0.818(18) ?
O3 N2 . 1.264(2) ?
O4 N2 . 1.214(4) ?
O5 N3 . 1.242(3) ?
O6 N3 . 1.224(2) ?
O7 N3 . 1.276(2) ?
N1 C1 . 1.333(4) ?
N1 C5 . 1.337(4) ?
N1 H6 . 0.94(3) ?
N2 O3 2 1.264(2) ?
C1 C2 . 1.375(3) ?
C1 H1 . 0.9300 ?
C2 C3 . 1.377(3) ?
C2 H2 . 0.9300 ?
C3 C4 . 1.390(3) ?
C3 C6 . 1.509(3) ?
C4 C5 . 1.367(3) ?
C4 H4 . 0.9300 ?
C5 H5 . 0.9300 ?

loop_
_geom_hbond_atom_site_label_D
_geom_hbond_atom_site_label_H
_geom_hbond_atom_site_label_A
_geom_hbond_site_symmetry_A
_geom_hbond_distance_DH
_geom_hbond_distance_HA
_geom_hbond_distance_DA
_geom_hbond_angle_DHA
O1W H1WB O7 3_445 0.805(17) 1.988(18) 2.790(2) 175(3)
O1W H1WA O1 2 0.834(16) 1.87(2) 2.653(2) 155(2)
O2W H2WB O1 8_455 0.826(17) 1.839(18) 2.661(2) 173(3)
O2W H2WA O5 . 0.818(18) 2.23(2) 2.958(3) 148(3)
N1 H6 O7 4 0.94(3) 1.88(3) 2.814(3) 179(3)
